data_4516522
loop_
_publ_author_name
'Kataeva, Olga'
'Khrizanforov, Mikhail'
'Budnikova, Yulia'
'Islamov, Daut'
'Burganov, Timur'
'Vandyukov, Alexander'
'Lyssenko, Konstantin'
'Mahns, Benjamin'
'Nohr, Markus'
'Hampel, Silke'
'Knupfer, Martin'

_publ_section_title
;
 Crystal Growth, Dynamic and Charge Transfer Properties of New Coronene
 Charge Transfer Complexes
;
_journal_issue 1
_journal_name_full 'Crystal Growth &amp; Design'
_journal_page_first 331
_journal_paper_doi 10.1021/acs.cgd.5b01301
_journal_volume 16
_journal_year 2015
_chemical_formula_moiety '2(C24 H12), C12 F4 N4'
_chemical_formula_sum 'C60 H24 F4 N4'
_chemical_formula_weight 876.83
_chemical_name_common 'Coronene F4TCNQ'
_space_group_crystal_system monoclinic
_space_group_IT_number 14
_space_group_name_Hall '-P 2yn'
_space_group_name_H-M_alt 'P 1 21/n 1'
_symmetry_cell_setting monoclinic
_symmetry_Int_Tables_number 14
_symmetry_space_group_name_H-M 'P 1 21/n 1'
_atom_sites_solution_hydrogens geom
_audit_creation_method SHELXL-2014/7
_cell_angle_alpha 90
_cell_angle_beta 93.1010(10)
_cell_angle_gamma 90
_cell_formula_units_Z 2
_cell_length_a 10.6022(3)
_cell_length_b 9.5918(3)
_cell_length_c 19.3072(5)
_cell_measurement_reflns_used 9849
_cell_measurement_temperature 180(2)
_cell_measurement_theta_max 68.36
_cell_measurement_theta_min 6.23
_cell_volume 1960.55(10)
_computing_cell_refinement 'APEX2  v2, 1-4  (Bruker AXS, 2005-2007)'
_computing_data_collection 'APEX2  v2, 1-4  (Bruker AXS, 2005-2007)'
_computing_data_reduction 'SAINT NT v6.0 (Bruker AXS, 2003)'
_computing_molecular_graphics 'ORTEP-3 for Windows (Farrugia, 1997)'
_computing_publication_material 'WinGX (Farrugia 1999), enCIFer (Allen et al. 2004)'
_computing_structure_refinement 'SHELXL-2013 (Sheldrick, 2013)'
_computing_structure_solution 'SHELXS-97 (Sheldrick, 2008)'
_diffrn_ambient_temperature 180(2)
_diffrn_measured_fraction_theta_full 0.992
_diffrn_measured_fraction_theta_max 0.992
_diffrn_measurement_device_type 'Bruker Kappa APEX DUO CCD'
_diffrn_measurement_method '\f and \w scans'
_diffrn_radiation_probe x-ray
_diffrn_radiation_type CuK\a
_diffrn_radiation_wavelength 1.54178
_diffrn_reflns_av_R_equivalents 0.0182
_diffrn_reflns_av_unetI/netI 0.0108
_diffrn_reflns_Laue_measured_fraction_full 0.992
_diffrn_reflns_Laue_measured_fraction_max 0.992
_diffrn_reflns_limit_h_max 12
_diffrn_reflns_limit_h_min -12
_diffrn_reflns_limit_k_max 11
_diffrn_reflns_limit_k_min -11
_diffrn_reflns_limit_l_max 22
_diffrn_reflns_limit_l_min -22
_diffrn_reflns_number 21911
_diffrn_reflns_point_group_measured_fraction_full 0.992
_diffrn_reflns_point_group_measured_fraction_max 0.992
_diffrn_reflns_theta_full 66.999
_diffrn_reflns_theta_max 66.999
_diffrn_reflns_theta_min 6.226
_diffrn_source 'microfocus tube'
_exptl_absorpt_coefficient_mu 0.826
_exptl_absorpt_correction_T_max 0.9837
_exptl_absorpt_correction_T_min 0.7781
_exptl_absorpt_correction_type multi-scan
_exptl_absorpt_process_details 'SADABS version 2.10 (Sheldrick,Bruker AXS Inc.)'
_exptl_crystal_colour black
_exptl_crystal_density_diffrn 1.485
_exptl_crystal_description needle
_exptl_crystal_F_000 896
_exptl_crystal_size_max 0.480
_exptl_crystal_size_mid 0.120
_exptl_crystal_size_min 0.080
_refine_diff_density_max 0.919
_refine_diff_density_min -0.306
_refine_diff_density_rms 0.055
_refine_ls_extinction_method none
_refine_ls_goodness_of_fit_ref 1.059
_refine_ls_hydrogen_treatment constr
_refine_ls_matrix_type full
_refine_ls_number_parameters 307
_refine_ls_number_reflns 3474
_refine_ls_number_restraints 0
_refine_ls_restrained_S_all 1.059
_refine_ls_R_factor_all 0.0648
_refine_ls_R_factor_gt 0.0616
_refine_ls_shift/su_max 0.000
_refine_ls_shift/su_mean 0.000
_refine_ls_structure_factor_coef Fsqd
_refine_ls_weighting_details 'w=1/[\s^2^(Fo^2^)+(0.0910P)^2^+1.4729P] where P=(Fo^2^+2Fc^2^)/3'
_refine_ls_weighting_scheme calc
_refine_ls_wR_factor_gt 0.1705
_refine_ls_wR_factor_ref 0.1726
_reflns_Friedel_coverage 0.000
_reflns_number_gt 3187
_reflns_number_total 3474
_reflns_threshold_expression 'I > 2\s(I)'
_cod_data_source_file cg5b01301_si_005.cif
_cod_data_source_block mar134-180-abs
_cod_original_cell_volume 1960.56(10)
_cod_original_sg_symbol_H-M 'P 21/n'
_cod_database_code 4516522
_shelx_shelxl_version_number 2014/7
_shelx_space_group_comment
;
The symmetry employed for this shelxl refinement is uniquely defined
by the following loop, which should always be used as a source of
symmetry information in preference to the above space-group names.
They are only intended as comments.
;
_shelx_estimated_absorpt_t_min 0.693
_shelx_estimated_absorpt_t_max 0.937

loop_
_space_group_symop_operation_xyz
'x, y, z'
'-x+1/2, y+1/2, -z+1/2'
'-x, -y, -z'
'x-1/2, -y-1/2, z-1/2'

loop_
_atom_site_label
_atom_site_type_symbol
_atom_site_fract_x
_atom_site_fract_y
_atom_site_fract_z
_atom_site_U_iso_or_equiv
_atom_site_adp_type
_atom_site_occupancy
_atom_site_site_symmetry_order
_atom_site_calc_flag
_atom_site_refinement_flags_posn
_atom_site_refinement_flags_adp
C1 C 0.0850(3) 0.2911(4) 0.1517(2) 0.0763(11) Uani 1 1 d . .
H1A H 0.0652 0.2552 0.1956 0.092 Uiso 1 1 calc R U
C2 C 0.0774(3) 0.2060(3) 0.0965(2) 0.0775(11) Uani 1 1 d . .
H2A H 0.0543 0.1113 0.1024 0.093 Uiso 1 1 calc R U
C3 C 0.0930(2) 0.1704(3) -0.0312(3) 0.0801(12) Uani 1 1 d . .
H3A H 0.0692 0.0754 -0.0270 0.096 Uiso 1 1 calc R U
C4 C 0.1160(2) 0.2208(4) -0.0945(2) 0.0796(12) Uani 1 1 d . .
H4A H 0.1069 0.1610 -0.1337 0.096 Uiso 1 1 calc R U
C5 C 0.1804(2) 0.4237(5) -0.17016(14) 0.0770(12) Uani 1 1 d . .
H5A H 0.1702 0.3699 -0.2114 0.092 Uiso 1 1 calc R U
C6 C 0.2200(3) 0.5581(5) -0.17417(14) 0.0711(10) Uani 1 1 d . .
H6A H 0.2376 0.5946 -0.2183 0.085 Uiso 1 1 calc R U
C7 C 0.2791(2) 0.7869(3) -0.11976(17) 0.0671(9) Uani 1 1 d . .
H7A H 0.2990 0.8258 -0.1631 0.081 Uiso 1 1 calc R U
C8 C 0.2918(3) 0.8658(3) -0.0617(2) 0.0683(9) Uani 1 1 d . .
H8A H 0.3220 0.9586 -0.0653 0.082 Uiso 1 1 calc R U
C9 C 0.2713(2) 0.8977(3) 0.06447(19) 0.0628(8) Uani 1 1 d . .
H9A H 0.3011 0.9909 0.0617 0.075 Uiso 1 1 calc R U
C10 C 0.2394(2) 0.8482(3) 0.12605(19) 0.0677(9) Uani 1 1 d . .
H10A H 0.2446 0.9077 0.1654 0.081 Uiso 1 1 calc R U
C11 C 0.1655(2) 0.6536(4) 0.19755(13) 0.0675(9) Uani 1 1 d . .
H11A H 0.1702 0.7114 0.2376 0.081 Uiso 1 1 calc R U
C12 C 0.1280(3) 0.5222(5) 0.20407(14) 0.0703(10) Uani 1 1 d . .
H12A H 0.1053 0.4891 0.2481 0.084 Uiso 1 1 calc R U
C13 C 0.1031(2) 0.2551(3) 0.02963(18) 0.0575(7) Uani 1 1 d . .
C14 C 0.1533(2) 0.3603(3) -0.10390(14) 0.0571(8) Uani 1 1 d . .
C15 C 0.2357(2) 0.6439(3) -0.11681(13) 0.0556(7) Uani 1 1 d . .
C16 C 0.2621(2) 0.8154(3) 0.00295(16) 0.0536(7) Uani 1 1 d . .
C17 C 0.1987(2) 0.7111(3) 0.13340(14) 0.0538(7) Uani 1 1 d . .
C18 C 0.1214(2) 0.4313(3) 0.14666(13) 0.0558(7) Uani 1 1 d . .
C19 C 0.13992(17) 0.3954(2) 0.02152(11) 0.0352(5) Uani 1 1 d . .
C20 C 0.16592(17) 0.4473(2) -0.04491(11) 0.0349(5) Uani 1 1 d . .
C21 C 0.20649(18) 0.5889(2) -0.05182(11) 0.0370(5) Uani 1 1 d . .
C22 C 0.21913(18) 0.6755(2) 0.00819(12) 0.0371(5) Uani 1 1 d . .
C23 C 0.18929(18) 0.6234(2) 0.07351(11) 0.0372(5) Uani 1 1 d . .
C24 C 0.15030(18) 0.4839(2) 0.08022(11) 0.0363(5) Uani 1 1 d . .
C25 C 0.46645(17) 0.4204(2) 0.05590(10) 0.0319(4) Uani 1 1 d . .
F25 F 0.43161(11) 0.34387(13) 0.10910(6) 0.0393(3) Uani 1 1 d . .
C26 C 0.50750(17) 0.5616(2) 0.06898(10) 0.0314(4) Uani 1 1 d . .
C27 C 0.53996(17) 0.6366(2) 0.00794(10) 0.0318(4) Uani 1 1 d . .
F27 F 0.58037(11) 0.76741(13) 0.01501(6) 0.0390(3) Uani 1 1 d . .
C28 C 0.51614(18) 0.6192(2) 0.13445(10) 0.0339(5) Uani 1 1 d . .
C29 C 0.5548(2) 0.7600(2) 0.14859(10) 0.0376(5) Uani 1 1 d . .
N29 N 0.5845(2) 0.8709(2) 0.16480(10) 0.0491(5) Uani 1 1 d . .
C30 C 0.4899(2) 0.5439(2) 0.19644(11) 0.0394(5) Uani 1 1 d . .
N30 N 0.4733(2) 0.4916(2) 0.24827(10) 0.0538(6) Uani 1 1 d . .

loop_
_atom_site_aniso_label
_atom_site_aniso_U_11
_atom_site_aniso_U_22
_atom_site_aniso_U_33
_atom_site_aniso_U_23
_atom_site_aniso_U_13
_atom_site_aniso_U_12
C1 0.0481(15) 0.086(2) 0.097(2) 0.059(2) 0.0291(16) 0.0252(15)
C2 0.0395(14) 0.0535(16) 0.143(3) 0.049(2) 0.0343(17) 0.0112(12)
C3 0.0297(13) 0.0409(15) 0.170(4) -0.031(2) 0.0067(18) -0.0025(11)
C4 0.0309(13) 0.081(2) 0.125(3) -0.067(2) -0.0111(16) 0.0103(14)
C5 0.0366(13) 0.149(3) 0.0441(15) -0.0475(19) -0.0123(11) 0.0361(18)
C6 0.0448(15) 0.129(3) 0.0394(14) 0.0079(17) 0.0033(11) 0.0327(18)
C7 0.0463(14) 0.083(2) 0.0741(19) 0.0523(18) 0.0229(13) 0.0186(14)
C8 0.0491(15) 0.0560(17) 0.101(3) 0.0291(17) 0.0199(15) 0.0107(12)
C9 0.0371(13) 0.0361(12) 0.115(3) -0.0256(15) 0.0002(14) 0.0022(10)
C10 0.0401(13) 0.0724(19) 0.090(2) -0.0415(18) -0.0056(14) 0.0064(13)
C11 0.0404(13) 0.126(3) 0.0358(13) -0.0163(16) -0.0043(10) 0.0220(16)
C12 0.0463(15) 0.128(3) 0.0368(14) 0.0147(16) 0.0067(11) 0.0309(18)
C13 0.0253(10) 0.0372(12) 0.111(2) 0.0081(14) 0.0112(12) 0.0042(9)
C14 0.0276(11) 0.085(2) 0.0576(16) -0.0371(14) -0.0071(10) 0.0162(12)
C15 0.0368(12) 0.089(2) 0.0414(13) 0.0225(13) 0.0103(10) 0.0243(12)
C16 0.0309(11) 0.0428(13) 0.0878(19) 0.0091(13) 0.0093(11) 0.0059(10)
C17 0.0291(11) 0.0731(17) 0.0582(15) -0.0184(13) -0.0053(10) 0.0140(11)
C18 0.0331(12) 0.0853(19) 0.0499(14) 0.0217(13) 0.0096(10) 0.0227(12)
C19 0.0205(9) 0.0351(11) 0.0502(13) 0.0045(9) 0.0047(8) 0.0045(8)
C20 0.0214(9) 0.0448(12) 0.0382(11) -0.0077(9) -0.0007(8) 0.0081(8)
C21 0.0244(9) 0.0487(12) 0.0386(11) 0.0132(9) 0.0061(8) 0.0112(9)
C22 0.0233(9) 0.0321(10) 0.0559(13) 0.0008(9) 0.0017(9) 0.0060(8)
C23 0.0246(9) 0.0475(12) 0.0392(11) -0.0063(9) -0.0004(8) 0.0086(8)
C24 0.0247(9) 0.0490(12) 0.0356(11) 0.0065(9) 0.0034(8) 0.0105(8)
C25 0.0250(9) 0.0439(11) 0.0271(10) 0.0015(8) 0.0036(7) 0.0010(8)
F25 0.0412(7) 0.0488(7) 0.0285(6) 0.0026(5) 0.0068(5) -0.0023(5)
C26 0.0216(9) 0.0438(11) 0.0288(10) -0.0028(8) 0.0012(7) 0.0029(8)
C27 0.0230(9) 0.0403(11) 0.0320(10) -0.0022(8) 0.0007(7) 0.0006(8)
F27 0.0412(7) 0.0403(7) 0.0357(6) -0.0037(5) 0.0030(5) -0.0051(5)
C28 0.0267(9) 0.0465(12) 0.0286(10) -0.0031(8) 0.0027(7) 0.0024(8)
C29 0.0341(10) 0.0522(13) 0.0267(10) -0.0064(9) 0.0028(8) 0.0016(9)
N29 0.0556(12) 0.0557(13) 0.0362(10) -0.0087(9) 0.0037(8) -0.0043(10)
C30 0.0384(11) 0.0499(12) 0.0305(11) -0.0066(9) 0.0056(9) 0.0015(9)
N30 0.0665(13) 0.0625(13) 0.0335(10) -0.0032(9) 0.0129(9) -0.0021(11)

loop_
_atom_type_symbol
_atom_type_description
_atom_type_scat_dispersion_real
_atom_type_scat_dispersion_imag
_atom_type_scat_source
C C 0.0181 0.0091 'International Tables Vol C Tables 4.2.6.8 and 6.1.1.4'
H H 0.0000 0.0000 'International Tables Vol C Tables 4.2.6.8 and 6.1.1.4'
N N 0.0311 0.0180 'International Tables Vol C Tables 4.2.6.8 and 6.1.1.4'
F F 0.0727 0.0534 'International Tables Vol C Tables 4.2.6.8 and 6.1.1.4'

loop_
_geom_angle_atom_site_label_1
_geom_angle_atom_site_label_2
_geom_angle_atom_site_label_3
_geom_angle
_geom_angle_site_symmetry_1
_geom_angle_site_symmetry_3
C2 C1 C18 122.2(3) . .
C2 C1 H1A 118.9 . .
C18 C1 H1A 118.9 . .
C1 C2 C13 121.1(3) . .
C1 C2 H2A 119.5 . .
C13 C2 H2A 119.5 . .
C4 C3 C13 122.2(3) . .
C4 C3 H3A 118.9 . .
C13 C3 H3A 118.9 . .
C3 C4 C14 121.5(3) . .
C3 C4 H4A 119.2 . .
C14 C4 H4A 119.2 . .
C6 C5 C14 121.4(2) . .
C6 C5 H5A 119.3 . .
C14 C5 H5A 119.3 . .
C5 C6 C15 122.9(3) . .
C5 C6 H6A 118.6 . .
C15 C6 H6A 118.6 . .
C8 C7 C15 120.9(2) . .
C8 C7 H7A 119.5 . .
C15 C7 H7A 119.5 . .
C7 C8 C16 122.2(3) . .
C7 C8 H8A 118.9 . .
C16 C8 H8A 118.9 . .
C10 C9 C16 122.3(2) . .
C10 C9 H9A 118.9 . .
C16 C9 H9A 118.9 . .
C9 C10 C17 121.2(3) . .
C9 C10 H10A 119.4 . .
C17 C10 H10A 119.4 . .
C12 C11 C17 122.7(3) . .
C12 C11 H11A 118.6 . .
C17 C11 H11A 118.6 . .
C11 C12 C18 121.0(3) . .
C11 C12 H12A 119.5 . .
C18 C12 H12A 119.5 . .
C19 C13 C2 119.1(3) . .
C19 C13 C3 117.4(3) . .
C2 C13 C3 123.5(3) . .
C4 C14 C20 118.2(3) . .
C4 C14 C5 125.3(3) . .
C20 C14 C5 116.5(3) . .
C6 C15 C21 117.9(3) . .
C6 C15 C7 123.8(3) . .
C21 C15 C7 118.3(3) . .
C8 C16 C22 118.7(3) . .
C8 C16 C9 123.2(3) . .
C22 C16 C9 118.1(3) . .
C10 C17 C11 123.3(3) . .
C10 C17 C23 118.8(3) . .
C11 C17 C23 118.0(3) . .
C1 C18 C12 122.7(3) . .
C1 C18 C24 118.3(3) . .
C12 C18 C24 119.0(3) . .
C13 C19 C24 119.5(2) . .
C13 C19 C20 120.2(2) . .
C24 C19 C20 120.23(19) . .
C14 C20 C19 120.5(2) . .
C14 C20 C21 120.0(2) . .
C19 C20 C21 119.42(19) . .
C15 C21 C22 119.3(2) . .
C15 C21 C20 121.2(2) . .
C22 C21 C20 119.46(19) . .
C23 C22 C16 119.1(2) . .
C23 C22 C21 120.35(19) . .
C16 C22 C21 120.5(2) . .
C22 C23 C24 120.04(19) . .
C22 C23 C17 120.4(2) . .
C24 C23 C17 119.5(2) . .
C23 C24 C19 120.46(19) . .
C23 C24 C18 119.8(2) . .
C19 C24 C18 119.7(2) . .
F25 C25 C27 118.70(19) . 3_665
F25 C25 C26 118.48(17) . .
C27 C25 C26 122.82(19) 3_665 .
C28 C26 C27 122.95(19) . .
C28 C26 C25 122.83(19) . .
C27 C26 C25 114.22(18) . .
F27 C27 C25 118.48(18) . 3_665
F27 C27 C26 118.54(17) . .
C25 C27 C26 122.96(19) 3_665 .
C26 C28 C29 123.82(19) . .
C26 C28 C30 123.77(19) . .
C29 C28 C30 112.40(17) . .
N29 C29 C28 175.1(2) . .
N30 C30 C28 175.1(2) . .

loop_
_geom_bond_atom_site_label_1
_geom_bond_atom_site_label_2
_geom_bond_distance
_geom_bond_site_symmetry_2
C1 C2 1.340(5) .
C1 C18 1.404(5) .
C1 H1A 0.9500 .
C2 C13 1.414(5) .
C2 H2A 0.9500 .
C3 C4 1.349(5) .
C3 C13 1.427(5) .
C3 H3A 0.9500 .
C4 C14 1.409(5) .
C4 H4A 0.9500 .
C5 C6 1.359(5) .
C5 C14 1.459(5) .
C5 H5A 0.9500 .
C6 C15 1.383(5) .
C6 H6A 0.9500 .
C7 C8 1.353(5) .
C7 C15 1.449(4) .
C7 H7A 0.9500 .
C8 C16 1.391(4) .
C8 H8A 0.9500 .
C9 C10 1.341(5) .
C9 C16 1.425(4) .
C9 H9A 0.9500 .
C10 C17 1.394(4) .
C10 H10A 0.9500 .
C11 C12 1.330(5) .
C11 C17 1.417(4) .
C11 H11A 0.9500 .
C12 C18 1.409(5) .
C12 H12A 0.9500 .
C13 C19 1.412(3) .
C14 C20 1.412(3) .
C15 C21 1.411(3) .
C16 C22 1.423(3) .
C17 C23 1.429(3) .
C18 C24 1.427(3) .
C19 C24 1.416(3) .
C19 C20 1.417(3) .
C20 C21 1.434(3) .
C21 C22 1.426(3) .
C22 C23 1.408(3) .
C23 C24 1.408(3) .
C25 F25 1.331(2) .
C25 C27 1.347(3) 3_665
C25 C26 1.441(3) .
C26 C28 1.378(3) .
C26 C27 1.438(3) .
C27 F27 1.330(2) .
C27 C25 1.347(3) 3_665
C28 C29 1.434(3) .
C28 C30 1.438(3) .
C29 N29 1.148(3) .
C30 N30 1.142(3) .

loop_
_geom_torsion_atom_site_label_1
_geom_torsion_atom_site_label_2
_geom_torsion_atom_site_label_3
_geom_torsion_atom_site_label_4
_geom_torsion
_geom_torsion_site_symmetry_1
_geom_torsion_site_symmetry_4
C18 C1 C2 C13 -1.5(4) . .
C13 C3 C4 C14 0.9(4) . .
C14 C5 C6 C15 -0.8(4) . .
C15 C7 C8 C16 -1.2(4) . .
C16 C9 C10 C17 1.9(4) . .
C17 C11 C12 C18 1.1(4) . .
C1 C2 C13 C19 1.3(4) . .
C1 C2 C13 C3 -178.1(2) . .
C4 C3 C13 C19 -0.6(4) . .
C4 C3 C13 C2 178.8(2) . .
C3 C4 C14 C20 -0.1(4) . .
C3 C4 C14 C5 179.9(2) . .
C6 C5 C14 C4 -177.8(2) . .
C6 C5 C14 C20 2.2(3) . .
C5 C6 C15 C21 -1.3(4) . .
C5 C6 C15 C7 179.3(2) . .
C8 C7 C15 C6 179.6(2) . .
C8 C7 C15 C21 0.2(4) . .
C7 C8 C16 C22 1.1(4) . .
C7 C8 C16 C9 -178.2(2) . .
C10 C9 C16 C8 178.4(2) . .
C10 C9 C16 C22 -0.9(4) . .
C9 C10 C17 C11 179.2(2) . .
C9 C10 C17 C23 -1.0(4) . .
C12 C11 C17 C10 -179.3(2) . .
C12 C11 C17 C23 0.9(4) . .
C2 C1 C18 C12 179.0(3) . .
C2 C1 C18 C24 0.4(4) . .
C11 C12 C18 C1 178.6(2) . .
C11 C12 C18 C24 -2.8(4) . .
C2 C13 C19 C24 0.0(3) . .
C3 C13 C19 C24 179.47(19) . .
C2 C13 C19 C20 -179.8(2) . .
C3 C13 C19 C20 -0.3(3) . .
C4 C14 C20 C19 -0.9(3) . .
C5 C14 C20 C19 179.14(18) . .
C4 C14 C20 C21 178.53(19) . .
C5 C14 C20 C21 -1.5(3) . .
C13 C19 C20 C14 1.1(3) . .
C24 C19 C20 C14 -178.71(17) . .
C13 C19 C20 C21 -178.31(17) . .
C24 C19 C20 C21 1.9(3) . .
C6 C15 C21 C22 -178.71(19) . .
C7 C15 C21 C22 0.7(3) . .
C6 C15 C21 C20 2.1(3) . .
C7 C15 C21 C20 -178.50(19) . .
C14 C20 C21 C15 -0.6(3) . .
C19 C20 C21 C15 178.76(18) . .
C14 C20 C21 C22 -179.85(17) . .
C19 C20 C21 C22 -0.4(3) . .
C8 C16 C22 C23 179.8(2) . .
C9 C16 C22 C23 -0.9(3) . .
C8 C16 C22 C21 -0.2(3) . .
C9 C16 C22 C21 179.18(19) . .
C15 C21 C22 C23 179.34(17) . .
C20 C21 C22 C23 -1.4(3) . .
C15 C21 C22 C16 -0.7(3) . .
C20 C21 C22 C16 178.50(17) . .
C16 C22 C23 C24 -178.05(18) . .
C21 C22 C23 C24 1.9(3) . .
C16 C22 C23 C17 1.7(3) . .
C21 C22 C23 C17 -178.35(17) . .
C10 C17 C23 C22 -0.8(3) . .
C11 C17 C23 C22 179.00(19) . .
C10 C17 C23 C24 179.0(2) . .
C11 C17 C23 C24 -1.2(3) . .
C22 C23 C24 C19 -0.4(3) . .
C17 C23 C24 C19 179.80(18) . .
C22 C23 C24 C18 179.35(18) . .
C17 C23 C24 C18 -0.4(3) . .
C13 C19 C24 C23 178.73(18) . .
C20 C19 C24 C23 -1.5(3) . .
C13 C19 C24 C18 -1.1(3) . .
C20 C19 C24 C18 178.75(17) . .
C1 C18 C24 C23 -178.9(2) . .
C12 C18 C24 C23 2.4(3) . .
C1 C18 C24 C19 0.9(3) . .
C12 C18 C24 C19 -177.80(19) . .
F25 C25 C26 C28 2.2(3) . .
C27 C25 C26 C28 -178.85(18) 3_665 .
F25 C25 C26 C27 -178.46(15) . .
C27 C25 C26 C27 0.5(3) 3_665 .
C28 C26 C27 F27 0.1(3) . .
C25 C26 C27 F27 -179.21(15) . .
C28 C26 C27 C25 178.85(18) . 3_665
C25 C26 C27 C25 -0.5(3) . 3_665
C27 C26 C28 C29 1.7(3) . .
C25 C26 C28 C29 -178.99(18) . .
C27 C26 C28 C30 -176.94(18) . .
C25 C26 C28 C30 2.4(3) . .
